data_7238670
loop_
_publ_author_name
'Mukherjee, Subhrangshu'
'Mandal, Sukhendu B.'
'Bhattacharjya, Anup'

_publ_section_title
;
 Carbohydrate nitrone and nitrile oxide cycloaddition approach to chiral
 sulfur heterocycles and nucleosides
;
_journal_issue 24
_journal_name_full 'RSC Advances'
_journal_page_first 8969
_journal_paper_doi 10.1039/c2ra20689g
_journal_volume 2
_journal_year 2012
_chemical_formula_sum 'C12 H17 N O5 S'
_chemical_formula_weight 287.33
_chemical_name_common
;7,7-Dimethyl-hexahydro-3H-tetraoxa-5-thia-clyclopenta-
indaceneoxide
;
_chemical_name_systematic
;
7,7-Dimethyl-hexahydro-3H-tetraoxa-5-thia-clyclopenta-indaceneoxide
;
_space_group_IT_number 1
_space_group_name_Hall 'P 1'
_space_group_name_H-M_alt 'P 1'
_symmetry_cell_setting triclinic
_symmetry_space_group_name_H-M 'P 1'
_atom_sites_solution_hydrogens geom
_atom_sites_solution_primary direct
_atom_sites_solution_secondary difmap
_audit_creation_method SHELXL-97
_cell_angle_alpha 89.913(4)
_cell_angle_beta 75.058(3)
_cell_angle_gamma 89.886(4)
_cell_formula_units_Z 2
_cell_length_a 6.8767(5)
_cell_length_b 8.3370(7)
_cell_length_c 11.2958(9)
_cell_measurement_reflns_used 276
_cell_measurement_temperature 296(2)
_cell_measurement_theta_max 25.000
_cell_volume 625.70(9)
_computing_cell_refinement 'Apex 2, Bruker Kappa'
_computing_data_collection 'Apex 2, Bruker Kappa'
_computing_data_reduction 'Apex 2, Bruker Kappa'
_computing_molecular_graphics 'PLATON( Spek,2004)'
_computing_structure_refinement 'SHELXL-97 (Sheldrick, 1997)'
_computing_structure_solution 'SHELXS-97 (Sheldrick, 1990)'
_diffrn_ambient_temperature 296(2)
_diffrn_measured_fraction_theta_full 0.996
_diffrn_measured_fraction_theta_max 0.996
_diffrn_measurement_device_type BrukerKappaApex2
_diffrn_measurement_method DifferenceVectors
_diffrn_radiation_monochromator graphite
_diffrn_radiation_source 'fine-focus sealed tube'
_diffrn_radiation_type MoKa
_diffrn_radiation_wavelength 0.71073
_diffrn_reflns_av_R_equivalents 0.0323
_diffrn_reflns_av_sigmaI/netI 0.0471
_diffrn_reflns_limit_h_max 8
_diffrn_reflns_limit_h_min -8
_diffrn_reflns_limit_k_max 9
_diffrn_reflns_limit_k_min -9
_diffrn_reflns_limit_l_max 13
_diffrn_reflns_limit_l_min -13
_diffrn_reflns_number 10608
_diffrn_reflns_theta_full 24.99
_diffrn_reflns_theta_max 24.99
_diffrn_reflns_theta_min 1.87
_exptl_absorpt_coefficient_mu 0.276
_exptl_absorpt_correction_T_max 0.986
_exptl_absorpt_correction_T_min 0.980
_exptl_absorpt_correction_type none
_exptl_crystal_colour White
_exptl_crystal_density_diffrn 1.525
_exptl_crystal_density_method 'not measured'
_exptl_crystal_description Needle
_exptl_crystal_F_000 304
_exptl_crystal_size_max 0.22
_exptl_crystal_size_mid 0.06
_exptl_crystal_size_min 0.05
_refine_diff_density_max 0.565
_refine_diff_density_min -0.409
_refine_diff_density_rms 0.105
_refine_ls_abs_structure_details 'Flack H D (1983), Acta Cryst. A39, 876-881'
_refine_ls_abs_structure_Flack 0.01(8)
_refine_ls_extinction_coef 0.0514
_refine_ls_extinction_method SHELXL
_refine_ls_goodness_of_fit_ref 2.600
_refine_ls_hydrogen_treatment mixed
_refine_ls_matrix_type full
_refine_ls_number_parameters 347
_refine_ls_number_reflns 4255
_refine_ls_number_restraints 3
_refine_ls_restrained_S_all 2.599
_refine_ls_R_factor_all 0.0515
_refine_ls_R_factor_gt 0.0494
_refine_ls_shift/su_max 0.067
_refine_ls_shift/su_mean 0.008
_refine_ls_structure_factor_coef Fsqd
_refine_ls_weighting_details
;
calc w=1/[s^2^(Fo^2^)+(0.0000P)^2^+0.0000P] where P=(Fo^2^+2Fc^2^)/3
;
_refine_ls_weighting_scheme calc
_refine_ls_wR_factor_gt 0.1144
_refine_ls_wR_factor_ref 0.1150
_reflns_number_gt 4089
_reflns_number_total 4255
_reflns_threshold_expression >2sigma(I)
_cod_data_source_file c2ra20689g.txt
_cod_data_source_block sman1
_cod_depositor_comments
;
The following automatic conversions were performed:

data item '_exptl_absorpt_correction_type' value 'None' was changed
to 'none' in accordance with the
/home/saulius/struct/COD-crude-data/automatic-downloads/DataCite-retrospective/RSC/depositions/lib/dictionaries/cif_core.dic
dictionary named 'cif_core.dic' version 2.4.2 last updated on
2011-04-26.

data item '_symmetry_cell_setting' value 'Triclinic' was changed to
'triclinic' in accordance with the
/home/saulius/struct/COD-crude-data/automatic-downloads/DataCite-retrospective/RSC/depositions/lib/dictionaries/cif_core.dic
dictionary named 'cif_core.dic' version 2.4.2 last updated on
2011-04-26.

Automatic conversion script
Id: cif_fix_values 6909 2019-04-08 15:41:33Z antanas 
;
_cod_original_sg_symbol_H-M P1
_cod_database_code 7238670

loop_
_symmetry_equiv_pos_as_xyz
'x, y, z'

loop_
_atom_site_label
_atom_site_type_symbol
_atom_site_fract_x
_atom_site_fract_y
_atom_site_fract_z
_atom_site_U_iso_or_equiv
_atom_site_adp_type
_atom_site_occupancy
_atom_site_symmetry_multiplicity
_atom_site_calc_flag
_atom_site_refinement_flags
S1 S 1.24667(12) 0.58771(10) 0.10328(8) 0.0327(2) Uani 1 1 d .
S2 S 0.55281(12) 0.08790(10) 0.84522(8) 0.0325(2) Uani 1 1 d .
N1 N 1.0080(5) 0.0297(4) 1.0401(3) 0.0361(7) Uani 1 1 d .
N2 N 0.7912(5) 0.5296(4) -0.0917(3) 0.0363(7) Uani 1 1 d .
O1 O 1.0556(4) 0.1155(3) 0.5825(2) 0.0387(7) Uani 1 1 d .
O2 O 1.1059(5) -0.1543(3) 0.5780(3) 0.0509(8) Uani 1 1 d .
O3 O 0.9645(4) -0.1304(3) 0.7886(2) 0.0391(6) Uani 1 1 d .
O4 O 0.9025(4) 0.0105(3) 1.1638(2) 0.0395(7) Uani 1 1 d .
O5 O 0.5032(4) -0.0723(3) 0.8182(3) 0.0433(7) Uani 1 1 d .
O6 O 0.4440(5) 0.2151(4) 0.8065(3) 0.0478(8) Uani 1 1 d .
O7 O 0.7443(4) 0.6154(3) 0.3663(2) 0.0376(7) Uani 1 1 d .
O8 O 0.6941(5) 0.3461(3) 0.3705(3) 0.0523(8) Uani 1 1 d .
O9 O 0.8350(4) 0.3691(3) 0.1598(2) 0.0383(6) Uani 1 1 d .
O10 O 0.8965(4) 0.5110(3) -0.2154(2) 0.0408(7) Uani 1 1 d .
O11 O 1.3556(5) 0.7162(4) 0.1424(3) 0.0491(8) Uani 1 1 d .
O12 O 1.2966(5) 0.4283(4) 0.1302(3) 0.0444(7) Uani 1 1 d .
C1 C 1.3895(8) 0.0161(7) 0.5155(5) 0.0619(14) Uani 1 1 d .
H1A H 1.3991 0.0163 0.5988 0.093 Uiso 1 1 calc R
H1B H 1.4353 0.1172 0.4779 0.093 Uiso 1 1 calc R
H1C H 1.4716 -0.0687 0.4712 0.093 Uiso 1 1 calc R
C2 C 1.1458(10) -0.0207(7) 0.3873(4) 0.0655(15) Uani 1 1 d .
H2A H 1.2204 -0.1104 0.3453 0.098 Uiso 1 1 calc R
H2B H 1.1926 0.0762 0.3431 0.098 Uiso 1 1 calc R
H2C H 1.0054 -0.0348 0.3924 0.098 Uiso 1 1 calc R
C3 C 1.1754(7) -0.0098(5) 0.5133(3) 0.0376(9) Uani 1 1 d .
C4 C 0.9299(6) -0.1252(4) 0.6711(3) 0.0376(9) Uani 1 1 d .
H4 H 0.8234 -0.2004 0.6654 0.045 Uiso 1 1 calc R
C5 C 0.8705(6) 0.0462(4) 0.6494(3) 0.0330(8) Uani 1 1 d .
H5 H 0.7626 0.0536 0.6075 0.040 Uiso 1 1 calc R
C6 C 0.8174(5) 0.1206(4) 0.7761(3) 0.0280(8) Uani 1 1 d .
H6 H 0.8492 0.2354 0.7718 0.034 Uiso 1 1 calc R
C7 C 0.9573(5) 0.0271(4) 0.8382(3) 0.0283(8) Uani 1 1 d .
H7 H 1.0921 0.0745 0.8151 0.034 Uiso 1 1 calc R
C8 C 0.8876(5) 0.0150(4) 0.9736(3) 0.0280(8) Uani 1 1 d .
C9 C 0.6730(6) -0.0152(4) 1.0410(3) 0.0308(8) Uani 1 1 d .
H9 H 0.6348 -0.1250 1.0259 0.037 Uiso 1 1 calc R
C10 C 0.6889(7) 0.0006(5) 1.1718(3) 0.0391(9) Uani 1 1 d .
H10A H 0.6199 0.0964 1.2096 0.047 Uiso 1 1 calc R
H10B H 0.6300 -0.0919 1.2200 0.047 Uiso 1 1 calc R
C11 C 0.5319(6) 0.1038(5) 1.0040(4) 0.0357(9) Uani 1 1 d .
H11A H 0.5657 0.2119 1.0232 0.043 Uiso 1 1 calc R
H11B H 0.3944 0.0822 1.0495 0.043 Uiso 1 1 calc R
C12 C 0.6543(10) 0.4790(7) 0.5618(4) 0.0683(15) Uani 1 1 d .
H12A H 0.5772 0.3912 0.6050 0.102 Uiso 1 1 calc R
H12B H 0.6107 0.5771 0.6050 0.102 Uiso 1 1 calc R
H12C H 0.7944 0.4619 0.5565 0.102 Uiso 1 1 calc R
C13 C 0.4101(8) 0.5170(7) 0.4333(5) 0.0613(13) Uani 1 1 d .
H13A H 0.4017 0.5253 0.3500 0.092 Uiso 1 1 calc R
H13B H 0.3620 0.6145 0.4761 0.092 Uiso 1 1 calc R
H13C H 0.3291 0.4288 0.4726 0.092 Uiso 1 1 calc R
C14 C 0.6239(7) 0.4896(5) 0.4353(3) 0.0383(9) Uani 1 1 d .
C15 C 0.8696(6) 0.3742(4) 0.2776(3) 0.0364(9) Uani 1 1 d .
H15 H 0.9761 0.2987 0.2836 0.044 Uiso 1 1 calc R
C16 C 0.9285(6) 0.5450(5) 0.2995(3) 0.0332(8) Uani 1 1 d .
H16 H 1.0365 0.5518 0.3413 0.040 Uiso 1 1 calc R
C17 C 0.9816(5) 0.6208(4) 0.1726(3) 0.0277(8) Uani 1 1 d .
H17 H 0.9491 0.7355 0.1770 0.033 Uiso 1 1 calc R
C18 C 0.8429(5) 0.5271(4) 0.1105(3) 0.0282(8) Uani 1 1 d .
H18 H 0.7079 0.5746 0.1336 0.034 Uiso 1 1 calc R
C19 C 0.9117(5) 0.5153(4) -0.0248(3) 0.0276(7) Uani 1 1 d .
C20 C 1.1258(6) 0.4841(4) -0.0925(3) 0.0311(8) Uani 1 1 d .
H20 H 1.1638 0.3740 -0.0775 0.037 Uiso 1 1 calc R
C21 C 1.1106(7) 0.5012(5) -0.2231(3) 0.0391(9) Uani 1 1 d .
H21A H 1.1791 0.5975 -0.2603 0.047 Uiso 1 1 calc R
H21B H 1.1704 0.4093 -0.2716 0.047 Uiso 1 1 calc R
C22 C 1.2694(6) 0.6041(5) -0.0554(4) 0.0366(9) Uani 1 1 d .
H22A H 1.2362 0.7124 -0.0750 0.044 Uiso 1 1 calc R
H22B H 1.4069 0.5817 -0.1005 0.044 Uiso 1 1 calc R

loop_
_atom_site_aniso_label
_atom_site_aniso_U_11
_atom_site_aniso_U_22
_atom_site_aniso_U_33
_atom_site_aniso_U_23
_atom_site_aniso_U_13
_atom_site_aniso_U_12
S1 0.0222(5) 0.0376(5) 0.0377(5) -0.0005(4) -0.0067(4) -0.0021(4)
S2 0.0212(5) 0.0376(5) 0.0380(5) 0.0010(3) -0.0066(4) 0.0023(3)
N1 0.0284(18) 0.0384(18) 0.0431(18) -0.0008(13) -0.0120(15) 0.0037(14)
N2 0.0320(19) 0.0346(17) 0.0426(18) 0.0006(13) -0.0103(15) -0.0031(14)
O1 0.0396(18) 0.0333(14) 0.0365(14) 0.0006(10) 0.0021(12) 0.0011(12)
O2 0.0499(19) 0.0376(15) 0.0541(17) -0.0067(12) 0.0066(14) 0.0097(13)
O3 0.0462(17) 0.0287(13) 0.0416(14) -0.0037(10) -0.0099(12) 0.0073(12)
O4 0.0403(17) 0.0450(16) 0.0352(14) 0.0026(11) -0.0136(12) 0.0013(12)
O5 0.0306(17) 0.0507(17) 0.0496(16) -0.0023(12) -0.0120(12) -0.0081(13)
O6 0.0291(16) 0.0620(19) 0.0520(17) 0.0057(13) -0.0099(12) 0.0185(14)
O7 0.0348(16) 0.0342(14) 0.0385(14) -0.0008(10) 0.0003(11) -0.0004(11)
O8 0.054(2) 0.0399(15) 0.0513(17) 0.0057(12) 0.0072(15) -0.0096(14)
O9 0.0431(16) 0.0292(13) 0.0428(15) 0.0048(10) -0.0114(12) -0.0082(12)
O10 0.0431(17) 0.0459(16) 0.0354(15) -0.0018(11) -0.0139(12) -0.0030(13)
O11 0.0307(17) 0.066(2) 0.0496(16) -0.0074(13) -0.0092(13) -0.0188(14)
O12 0.0354(18) 0.0533(17) 0.0456(16) 0.0020(12) -0.0126(13) 0.0149(13)
C1 0.046(3) 0.080(4) 0.056(3) -0.012(2) -0.006(2) -0.001(3)
C2 0.073(4) 0.085(4) 0.041(2) -0.015(2) -0.019(2) 0.020(3)
C3 0.041(2) 0.037(2) 0.0306(19) -0.0052(15) -0.0028(16) 0.0085(17)
C4 0.037(2) 0.0345(19) 0.038(2) -0.0051(15) -0.0020(17) -0.0052(16)
C5 0.024(2) 0.037(2) 0.037(2) -0.0024(15) -0.0066(16) 0.0019(16)
C6 0.0193(18) 0.0254(17) 0.0376(19) -0.0003(13) -0.0042(14) -0.0014(14)
C7 0.0179(17) 0.0270(18) 0.041(2) -0.0026(14) -0.0101(14) 0.0013(13)
C8 0.0187(17) 0.0227(17) 0.044(2) -0.0002(14) -0.0101(15) 0.0031(13)
C9 0.0223(19) 0.0296(18) 0.0393(19) -0.0004(14) -0.0058(15) -0.0044(15)
C10 0.043(2) 0.037(2) 0.0334(19) -0.0004(15) -0.0025(17) -0.0001(17)
C11 0.024(2) 0.040(2) 0.040(2) 0.0001(16) -0.0027(16) 0.0049(17)
C12 0.076(4) 0.089(4) 0.042(3) 0.016(2) -0.020(2) -0.022(3)
C13 0.042(3) 0.079(3) 0.060(3) 0.011(2) -0.008(2) -0.002(2)
C14 0.038(2) 0.043(2) 0.0315(19) 0.0061(16) -0.0038(16) -0.0005(17)
C15 0.037(2) 0.0286(18) 0.040(2) 0.0044(15) -0.0020(16) 0.0045(16)
C16 0.0212(19) 0.040(2) 0.038(2) 0.0039(16) -0.0072(16) -0.0005(16)
C17 0.0208(18) 0.0257(17) 0.0348(18) 0.0006(13) -0.0040(14) 0.0020(14)
C18 0.0150(17) 0.0289(18) 0.0409(19) 0.0012(14) -0.0078(14) -0.0007(13)
C19 0.0178(17) 0.0247(17) 0.0416(19) 0.0009(14) -0.0101(15) 0.0000(13)
C20 0.0222(18) 0.0318(18) 0.0385(19) 0.0004(14) -0.0066(15) 0.0033(15)
C21 0.040(2) 0.039(2) 0.0337(19) 0.0006(15) -0.0014(17) -0.0014(17)
C22 0.026(2) 0.043(2) 0.038(2) 0.0005(16) -0.0026(17) -0.0063(18)

loop_
_atom_type_symbol
_atom_type_description
_atom_type_scat_dispersion_real
_atom_type_scat_dispersion_imag
_atom_type_scat_source
C C 0.0033 0.0016 'International Tables Vol C Tables 4.2.6.8 and 6.1.1.4'
H H 0.0000 0.0000 'International Tables Vol C Tables 4.2.6.8 and 6.1.1.4'
N N 0.0061 0.0033 'International Tables Vol C Tables 4.2.6.8 and 6.1.1.4'
O O 0.0106 0.0060 'International Tables Vol C Tables 4.2.6.8 and 6.1.1.4'
S S 0.1246 0.1234 'International Tables Vol C Tables 4.2.6.8 and 6.1.1.4'

loop_
_geom_angle_atom_site_label_1
_geom_angle_atom_site_label_2
_geom_angle_atom_site_label_3
_geom_angle
O12 S1 O11 117.1(2)
O12 S1 C22 108.96(18)
O11 S1 C22 109.73(18)
O12 S1 C17 108.67(17)
O11 S1 C17 107.45(18)
C22 S1 C17 104.10(19)
O6 S2 O5 117.0(2)
O6 S2 C11 110.00(18)
O5 S2 C11 109.02(18)
O6 S2 C6 107.66(18)
O5 S2 C6 108.59(17)
C11 S2 C6 103.67(19)
C8 N1 O4 109.3(3)
C19 N2 O10 109.6(3)
C3 O1 C5 107.6(3)
C4 O2 C3 110.4(3)
C4 O3 C7 110.3(3)
N1 O4 C10 108.9(3)
C16 O7 C14 107.3(3)
C15 O8 C14 110.9(3)
C15 O9 C18 109.9(3)
N2 O10 C21 108.7(3)
O1 C3 O2 105.5(3)
O1 C3 C2 111.4(4)
O2 C3 C2 109.0(4)
O1 C3 C1 108.4(4)
O2 C3 C1 108.5(4)
C2 C3 C1 113.7(4)
O2 C4 O3 112.2(4)
O2 C4 C5 104.9(3)
O3 C4 C5 107.3(3)
O1 C5 C6 107.4(3)
O1 C5 C4 103.1(3)
C6 C5 C4 104.0(3)
C5 C6 C7 101.3(3)
C5 C6 S2 108.4(3)
C7 C6 S2 113.8(2)
O3 C7 C8 108.2(3)
O3 C7 C6 104.4(3)
C8 C7 C6 115.5(3)
N1 C8 C7 121.4(3)
N1 C8 C9 115.2(3)
C7 C8 C9 123.4(3)
C8 C9 C10 99.9(3)
C8 C9 C11 111.4(3)
C10 C9 C11 115.0(3)
O4 C10 C9 105.7(3)
C9 C11 S2 109.9(3)
O8 C14 O7 105.3(3)
O8 C14 C12 109.3(4)
O7 C14 C12 110.9(4)
O8 C14 C13 109.0(4)
O7 C14 C13 108.3(4)
C12 C14 C13 113.7(4)
O8 C15 O9 112.3(4)
O8 C15 C16 104.5(3)
O9 C15 C16 107.5(3)
O7 C16 C15 103.6(3)
O7 C16 C17 107.1(3)
C15 C16 C17 104.2(3)
C16 C17 C18 101.1(3)
C16 C17 S1 108.4(3)
C18 C17 S1 113.6(2)
O9 C18 C19 108.1(3)
O9 C18 C17 105.0(3)
C19 C18 C17 115.7(3)
N2 C19 C18 121.8(3)
N2 C19 C20 114.9(3)
C18 C19 C20 123.3(3)
C19 C20 C21 100.1(3)
C19 C20 C22 111.3(3)
C21 C20 C22 114.6(3)
O10 C21 C20 105.7(3)
C20 C22 S1 109.4(3)

loop_
_geom_bond_atom_site_label_1
_geom_bond_atom_site_label_2
_geom_bond_distance
S1 O12 1.424(3)
S1 O11 1.442(3)
S1 C22 1.764(4)
S1 C17 1.809(4)
S2 O6 1.428(3)
S2 O5 1.432(3)
S2 C11 1.767(4)
S2 C6 1.806(4)
N1 C8 1.260(5)
N1 O4 1.407(4)
N2 C19 1.262(5)
N2 O10 1.406(4)
O1 C3 1.431(4)
O1 C5 1.425(5)
O2 C4 1.404(5)
O2 C3 1.426(5)
O3 C4 1.407(5)
O3 C7 1.425(4)
O4 C10 1.450(5)
O7 C16 1.422(5)
O7 C14 1.436(5)
O8 C15 1.400(5)
O8 C14 1.421(5)
O9 C15 1.412(5)
O9 C18 1.425(4)
O10 C21 1.454(5)
C1 C3 1.495(7)
C2 C3 1.492(6)
C4 C5 1.522(6)
C5 C6 1.516(5)
C6 C7 1.539(5)
C7 C8 1.483(5)
C8 C9 1.497(5)
C9 C10 1.516(6)
C9 C11 1.518(6)
C12 C14 1.500(6)
C13 C14 1.493(7)
C15 C16 1.519(6)
C16 C17 1.522(5)
C17 C18 1.537(5)
C18 C19 1.483(5)
C19 C20 1.496(5)
C20 C21 1.512(6)
C20 C22 1.540(6)
